data_4085731
loop_
_publ_author_name
'Li, Jiancheng'
'Li, Yan'
'Purushothaman, Indu'
'De, Susmita'
'Li, Bin'
'Zhu, Hongping'
'Parameswaran, Pattiyil'
'Ye, Qingsong'
'Liu, Weiping'

_publ_section_title
;
 Fine Tuning of the Substituents on the N-Geminal Phosphorus/Silicon-Based
 Lewis Pairs for the Synthesis ofZ-Type Silyliminophosphoranylalkenes
;
_journal_issue 17
_journal_name_full Organometallics
_journal_page_first 4209
_journal_paper_doi 10.1021/om501288t
_journal_volume 34
_journal_year 2015
_chemical_formula_sum 'C33 H42 N O4 P Si'
_chemical_formula_weight 575.74
_chemical_name_systematic
; 
 ? 
;
_space_group_IT_number 2
_symmetry_cell_setting triclinic
_symmetry_space_group_name_Hall '-P 1'
_symmetry_space_group_name_H-M 'P -1'
_atom_sites_solution_hydrogens geom
_atom_sites_solution_primary direct
_atom_sites_solution_secondary difmap
_audit_creation_method SHELXL-97
_cell_angle_alpha 81.274(5)
_cell_angle_beta 85.745(5)
_cell_angle_gamma 68.583(5)
_cell_formula_units_Z 2
_cell_length_a 10.5684(6)
_cell_length_b 10.7627(6)
_cell_length_c 15.5029(10)
_cell_measurement_reflns_used 2753
_cell_measurement_temperature 173(2)
_cell_measurement_theta_max 27.3910
_cell_measurement_theta_min 3.5450
_cell_volume 1622.26(18)
_computing_cell_refinement CrysAlisPro
_computing_data_collection CrysAlisPro
_computing_data_reduction CrysAlisPro
_computing_molecular_graphics 'Bruker SHELXTL'
_computing_publication_material 'Bruker SHELXTL'
_computing_structure_refinement 'SHELXL-97 (Sheldrick, 1997)'
_computing_structure_solution 'SHELXS-97 (Sheldrick, 1990)'
_diffrn_ambient_temperature 173(2)
_diffrn_detector_area_resol_mean 16.1903
_diffrn_measured_fraction_theta_full 0.998
_diffrn_measured_fraction_theta_max 0.998
_diffrn_measurement_device_type 'Xcalibur, Sapphire3, Gemini ultra'
_diffrn_measurement_method '\w scans'
_diffrn_radiation_monochromator graphite
_diffrn_radiation_source 'Enhance (Mo) X-ray Source'
_diffrn_radiation_type MoK\a
_diffrn_radiation_wavelength 0.71073
_diffrn_reflns_av_R_equivalents 0.0210
_diffrn_reflns_av_sigmaI/netI 0.0420
_diffrn_reflns_limit_h_max 13
_diffrn_reflns_limit_h_min -13
_diffrn_reflns_limit_k_max 13
_diffrn_reflns_limit_k_min -13
_diffrn_reflns_limit_l_max 19
_diffrn_reflns_limit_l_min -14
_diffrn_reflns_number 10579
_diffrn_reflns_theta_full 26.00
_diffrn_reflns_theta_max 26.00
_diffrn_reflns_theta_min 3.13
_exptl_absorpt_coefficient_mu 0.157
_exptl_absorpt_correction_T_max 0.9692
_exptl_absorpt_correction_T_min 0.9398
_exptl_absorpt_correction_type multi-scan
_exptl_absorpt_process_details
'Empirical absorption correction using spherical harmonics, implemented in SCALE3 ABSPACK scaling algorithm'
_exptl_crystal_colour yellow
_exptl_crystal_density_diffrn 1.179
_exptl_crystal_density_meas ?
_exptl_crystal_density_method 'not measured'
_exptl_crystal_description block
_exptl_crystal_F_000 616
_exptl_crystal_size_max 0.40
_exptl_crystal_size_mid 0.30
_exptl_crystal_size_min 0.20
_refine_diff_density_max 0.383
_refine_diff_density_min -0.275
_refine_diff_density_rms 0.043
_refine_ls_extinction_method none
_refine_ls_goodness_of_fit_ref 1.020
_refine_ls_hydrogen_treatment 'refined in a riding mode to the carrier atom'
_refine_ls_matrix_type full
_refine_ls_number_parameters 370
_refine_ls_number_reflns 6363
_refine_ls_number_restraints 0
_refine_ls_restrained_S_all 1.020
_refine_ls_R_factor_all 0.0595
_refine_ls_R_factor_gt 0.0459
_refine_ls_shift/su_max 0.001
_refine_ls_shift/su_mean 0.000
_refine_ls_structure_factor_coef Fsqd
_refine_ls_weighting_details 'calc w=1/[\s^2^(Fo^2^)+(0.0432P)^2^+0.7141P] where P=(Fo^2^+2Fc^2^)/3'
_refine_ls_weighting_scheme calc
_refine_ls_wR_factor_gt 0.1013
_refine_ls_wR_factor_ref 0.1074
_reflns_number_gt 5240
_reflns_number_total 6363
_reflns_threshold_expression >2sigma(I)
_cod_data_source_file om501288t_si_003.cif
_cod_data_source_block compound_8b
_cod_depositor_comments
;
The following automatic conversions were performed:

'_symmetry_cell_setting' value 'Triclinic' changed to 'triclinic'
according to
/usr/data/users/saulius/crontab/automatic-downloads/rss-feeds/ACS/lib/dictionaries/cif_core.dic
dictionary named 'cif_core.dic' version 2.4.2 from 2011-04-26.

'_exptl_crystal_density_meas' value 'not measured' was changed to '?'
- the value is perceived as not measured.

Automatic conversion script
Id: cif_fix_values 3271 2015-04-21 07:52:19Z andrius 

 Adding full bibliography for 4085726--4085732.cif.
;
_cod_original_cell_volume 1622.27(17)
_cod_original_sg_symbol_H-M P-1
_cod_database_code 4085731

loop_
_symmetry_equiv_pos_as_xyz
'x, y, z'
'-x, -y, -z'

loop_
_atom_site_label
_atom_site_type_symbol
_atom_site_fract_x
_atom_site_fract_y
_atom_site_fract_z
_atom_site_U_iso_or_equiv
_atom_site_adp_type
_atom_site_occupancy
_atom_site_symmetry_multiplicity
_atom_site_calc_flag
_atom_site_refinement_flags
P1 P 0.92956(4) 1.02780(4) 0.27367(3) 0.01808(11) Uani 1 1 d .
Si1 Si 1.21393(6) 0.71467(6) 0.21409(4) 0.03420(15) Uani 1 1 d .
N1 N 0.88765(15) 1.06382(14) 0.17709(9) 0.0222(3) Uani 1 1 d .
O1 O 0.89440(15) 0.80551(16) 0.47008(9) 0.0408(4) Uani 1 1 d .
O2 O 0.75165(14) 0.83625(16) 0.36234(9) 0.0381(4) Uani 1 1 d .
O3 O 1.16918(16) 0.54438(14) 0.40113(10) 0.0429(4) Uani 1 1 d .
O4 O 0.98405(15) 0.56629(14) 0.32946(10) 0.0384(4) Uani 1 1 d .
C1 C 0.96452(17) 0.85086(17) 0.32216(11) 0.0203(4) Uani 1 1 d .
C2 C 1.06818(18) 0.74282(18) 0.29929(12) 0.0241(4) Uani 1 1 d .
C3 C 0.86850(18) 0.82870(18) 0.39421(12) 0.0242(4) Uani 1 1 d .
C4 C 1.0803(2) 0.60791(18) 0.35031(12) 0.0277(4) Uani 1 1 d .
C5 C 0.6562(2) 0.8062(3) 0.42659(18) 0.0583(7) Uani 1 1 d .
H5A H 0.5805 0.8001 0.3967 0.087 Uiso 1 1 calc R
H5B H 0.6212 0.8780 0.4637 0.087 Uiso 1 1 calc R
H5C H 0.7023 0.7203 0.4627 0.087 Uiso 1 1 calc R
C6 C 0.9918(3) 0.4330(2) 0.37170(18) 0.0570(7) Uani 1 1 d .
H6A H 0.9205 0.4092 0.3493 0.085 Uiso 1 1 calc R
H6B H 0.9790 0.4337 0.4349 0.085 Uiso 1 1 calc R
H6C H 1.0810 0.3665 0.3592 0.085 Uiso 1 1 calc R
C7 C 1.1745(3) 0.8369(2) 0.11354(16) 0.0602(8) Uani 1 1 d .
H7A H 1.2432 0.8033 0.0683 0.090 Uiso 1 1 calc R
H7B H 1.1747 0.9235 0.1257 0.090 Uiso 1 1 calc R
H7C H 1.0846 0.8487 0.0933 0.090 Uiso 1 1 calc R
C8 C 1.3656(2) 0.7104(3) 0.2692(2) 0.0662(8) Uani 1 1 d .
H8A H 1.4450 0.6843 0.2298 0.099 Uiso 1 1 calc R
H8B H 1.3818 0.6447 0.3223 0.099 Uiso 1 1 calc R
H8C H 1.3500 0.7998 0.2848 0.099 Uiso 1 1 calc R
C9 C 1.2427(3) 0.5448(2) 0.18438(17) 0.0547(7) Uani 1 1 d .
H9A H 1.3131 0.5243 0.1384 0.082 Uiso 1 1 calc R
H9B H 1.1580 0.5438 0.1633 0.082 Uiso 1 1 calc R
H9C H 1.2722 0.4770 0.2359 0.082 Uiso 1 1 calc R
C11 C 0.76214(17) 1.13424(17) 0.13701(11) 0.0211(4) Uani 1 1 d .
C12 C 0.68612(19) 1.06382(18) 0.10975(12) 0.0250(4) Uani 1 1 d .
C13 C 0.5650(2) 1.1360(2) 0.06686(13) 0.0338(5) Uani 1 1 d .
H13A H 0.5137 1.0888 0.0484 0.041 Uiso 1 1 calc R
C14 C 0.5173(2) 1.2753(2) 0.05036(14) 0.0385(5) Uani 1 1 d .
H14A H 0.4344 1.3231 0.0207 0.046 Uiso 1 1 calc R
C15 C 0.5914(2) 1.3438(2) 0.07739(13) 0.0340(5) Uani 1 1 d .
H15A H 0.5584 1.4394 0.0661 0.041 Uiso 1 1 calc R
C16 C 0.71311(19) 1.27676(18) 0.12073(12) 0.0256(4) Uani 1 1 d .
C31 C 1.08831(18) 1.04973(18) 0.28614(13) 0.0251(4) Uani 1 1 d .
C32 C 1.1379(2) 1.1208(2) 0.21743(15) 0.0363(5) Uani 1 1 d .
H32A H 1.0899 1.1548 0.1644 0.044 Uiso 1 1 calc R
C33 C 1.2580(3) 1.1409(3) 0.2277(2) 0.0590(8) Uani 1 1 d .
H33A H 1.2933 1.1882 0.1813 0.071 Uiso 1 1 calc R
C34 C 1.3264(2) 1.0921(3) 0.3056(2) 0.0686(10) Uani 1 1 d .
H34A H 1.4086 1.1063 0.3122 0.082 Uiso 1 1 calc R
C35 C 1.2772(2) 1.0234(3) 0.3734(2) 0.0581(8) Uani 1 1 d .
H35A H 1.3245 0.9913 0.4268 0.070 Uiso 1 1 calc R
C36 C 1.1587(2) 1.0013(2) 0.36368(15) 0.0373(5) Uani 1 1 d .
H36A H 1.1251 0.9527 0.4102 0.045 Uiso 1 1 calc R
C37 C 0.80642(18) 1.12775(17) 0.34845(11) 0.0208(4) Uani 1 1 d .
C38 C 0.66816(19) 1.1548(2) 0.33650(13) 0.0281(4) Uani 1 1 d .
H38A H 0.6420 1.1133 0.2946 0.034 Uiso 1 1 calc R
C39 C 0.5694(2) 1.2415(2) 0.38529(14) 0.0366(5) Uani 1 1 d .
H39A H 0.4760 1.2594 0.3765 0.044 Uiso 1 1 calc R
C40 C 0.6060(2) 1.3022(2) 0.44665(14) 0.0379(5) Uani 1 1 d .
H40A H 0.5380 1.3621 0.4797 0.046 Uiso 1 1 calc R
C41 C 0.7415(2) 1.2757(2) 0.45988(13) 0.0342(5) Uani 1 1 d .
H41A H 0.7667 1.3165 0.5026 0.041 Uiso 1 1 calc R
C42 C 0.84118(19) 1.18952(18) 0.41105(12) 0.0258(4) Uani 1 1 d .
H42A H 0.9342 1.1724 0.4203 0.031 Uiso 1 1 calc R
C121 C 0.7360(2) 0.91115(19) 0.12613(14) 0.0320(4) Uani 1 1 d .
H12A H 0.8090 0.8801 0.1705 0.038 Uiso 1 1 calc R
C122 C 0.7989(3) 0.8513(2) 0.04300(17) 0.0537(7) Uani 1 1 d .
H12B H 0.8745 0.8812 0.0226 0.081 Uiso 1 1 calc R
H12C H 0.7299 0.8816 -0.0022 0.081 Uiso 1 1 calc R
H12D H 0.8326 0.7528 0.0552 0.081 Uiso 1 1 calc R
C123 C 0.6243(3) 0.8584(2) 0.16272(16) 0.0476(6) Uani 1 1 d .
H12E H 0.5813 0.9017 0.2140 0.071 Uiso 1 1 calc R
H12F H 0.6639 0.7607 0.1795 0.071 Uiso 1 1 calc R
H12G H 0.5559 0.8789 0.1181 0.071 Uiso 1 1 calc R
C161 C 0.7927(2) 1.35605(19) 0.14847(13) 0.0321(5) Uani 1 1 d .
H16A H 0.8627 1.2935 0.1905 0.038 Uiso 1 1 calc R
C162 C 0.7040(3) 1.4739(2) 0.19497(17) 0.0534(7) Uani 1 1 d .
H16B H 0.6570 1.4411 0.2450 0.080 Uiso 1 1 calc R
H16C H 0.6369 1.5393 0.1545 0.080 Uiso 1 1 calc R
H16D H 0.7611 1.5173 0.2154 0.080 Uiso 1 1 calc R
C163 C 0.8678(3) 1.4046(3) 0.07046(17) 0.0519(6) Uani 1 1 d .
H16E H 0.9262 1.3273 0.0422 0.078 Uiso 1 1 calc R
H16F H 0.9238 1.4494 0.0905 0.078 Uiso 1 1 calc R
H16G H 0.8017 1.4681 0.0286 0.078 Uiso 1 1 calc R

loop_
_atom_site_aniso_label
_atom_site_aniso_U_11
_atom_site_aniso_U_22
_atom_site_aniso_U_33
_atom_site_aniso_U_23
_atom_site_aniso_U_13
_atom_site_aniso_U_12
P1 0.0167(2) 0.0179(2) 0.0198(2) -0.00131(17) 0.00014(17) -0.00709(18)
Si1 0.0329(3) 0.0267(3) 0.0401(3) -0.0086(2) 0.0143(3) -0.0086(2)
N1 0.0225(8) 0.0201(7) 0.0216(8) -0.0015(6) -0.0008(6) -0.0051(6)
O1 0.0403(9) 0.0580(10) 0.0227(8) 0.0023(7) 0.0008(6) -0.0193(8)
O2 0.0283(7) 0.0566(10) 0.0357(8) -0.0050(7) 0.0046(6) -0.0242(7)
O3 0.0553(10) 0.0264(7) 0.0439(9) 0.0049(7) -0.0195(8) -0.0113(7)
O4 0.0450(9) 0.0293(8) 0.0451(9) 0.0086(6) -0.0088(7) -0.0221(7)
C1 0.0214(9) 0.0220(9) 0.0187(9) 0.0010(7) -0.0022(7) -0.0104(7)
C2 0.0273(10) 0.0226(9) 0.0227(9) -0.0006(7) -0.0018(7) -0.0102(8)
C3 0.0255(10) 0.0202(9) 0.0263(10) 0.0001(7) 0.0006(8) -0.0091(8)
C4 0.0329(11) 0.0218(9) 0.0268(10) -0.0039(8) 0.0016(8) -0.0081(8)
C5 0.0400(14) 0.083(2) 0.0638(17) -0.0105(15) 0.0194(12) -0.0399(14)
C6 0.0792(19) 0.0381(13) 0.0628(17) 0.0128(12) -0.0095(14) -0.0380(14)
C7 0.0761(19) 0.0429(14) 0.0444(15) -0.0033(11) 0.0336(13) -0.0085(13)
C8 0.0306(13) 0.0739(19) 0.097(2) -0.0380(17) 0.0196(14) -0.0157(13)
C9 0.0704(18) 0.0359(13) 0.0570(16) -0.0209(12) 0.0250(14) -0.0172(13)
C11 0.0225(9) 0.0224(9) 0.0157(9) -0.0018(7) 0.0021(7) -0.0056(7)
C12 0.0281(10) 0.0270(10) 0.0197(9) -0.0022(7) 0.0002(7) -0.0102(8)
C13 0.0308(11) 0.0394(12) 0.0335(11) -0.0044(9) -0.0050(9) -0.0149(9)
C14 0.0273(11) 0.0390(12) 0.0400(13) 0.0018(10) -0.0110(9) -0.0019(9)
C15 0.0329(11) 0.0245(10) 0.0351(12) 0.0006(8) -0.0041(9) -0.0002(9)
C16 0.0281(10) 0.0238(9) 0.0221(10) -0.0024(7) 0.0019(8) -0.0068(8)
C31 0.0188(9) 0.0258(9) 0.0334(11) -0.0094(8) 0.0025(8) -0.0096(8)
C32 0.0310(11) 0.0324(11) 0.0511(14) -0.0121(10) 0.0128(10) -0.0178(9)
C33 0.0421(14) 0.0579(16) 0.095(2) -0.0364(16) 0.0333(15) -0.0355(13)
C34 0.0264(12) 0.082(2) 0.120(3) -0.064(2) 0.0109(15) -0.0294(14)
C35 0.0250(12) 0.0750(19) 0.079(2) -0.0459(16) -0.0089(12) -0.0082(12)
C36 0.0219(10) 0.0434(12) 0.0458(13) -0.0167(10) -0.0057(9) -0.0057(9)
C37 0.0226(9) 0.0197(8) 0.0200(9) -0.0011(7) 0.0022(7) -0.0083(7)
C38 0.0249(10) 0.0347(11) 0.0279(10) -0.0092(8) 0.0020(8) -0.0129(9)
C39 0.0239(10) 0.0458(13) 0.0419(13) -0.0142(10) 0.0074(9) -0.0129(10)
C40 0.0368(12) 0.0379(12) 0.0410(13) -0.0185(10) 0.0148(10) -0.0135(10)
C41 0.0420(12) 0.0371(11) 0.0311(11) -0.0147(9) 0.0065(9) -0.0204(10)
C42 0.0263(10) 0.0277(10) 0.0264(10) -0.0033(8) -0.0001(8) -0.0135(8)
C121 0.0362(11) 0.0262(10) 0.0359(11) -0.0037(8) -0.0074(9) -0.0129(9)
C122 0.0593(16) 0.0372(13) 0.0636(17) -0.0202(12) 0.0128(13) -0.0136(12)
C123 0.0574(15) 0.0391(13) 0.0525(15) -0.0001(11) -0.0007(12) -0.0270(12)
C161 0.0391(11) 0.0189(9) 0.0365(12) -0.0024(8) -0.0050(9) -0.0081(9)
C162 0.0651(17) 0.0329(12) 0.0597(17) -0.0187(11) -0.0042(13) -0.0092(12)
C163 0.0569(16) 0.0503(15) 0.0567(16) -0.0028(12) 0.0022(12) -0.0313(13)

loop_
_atom_type_symbol
_atom_type_description
_atom_type_scat_dispersion_real
_atom_type_scat_dispersion_imag
_atom_type_scat_source
C C 0.0033 0.0016 'International Tables Vol C Tables 4.2.6.8 and 6.1.1.4'
H H 0.0000 0.0000 'International Tables Vol C Tables 4.2.6.8 and 6.1.1.4'
N N 0.0061 0.0033 'International Tables Vol C Tables 4.2.6.8 and 6.1.1.4'
O O 0.0106 0.0060 'International Tables Vol C Tables 4.2.6.8 and 6.1.1.4'
Si Si 0.0817 0.0704 'International Tables Vol C Tables 4.2.6.8 and 6.1.1.4'
P P 0.1023 0.0942 'International Tables Vol C Tables 4.2.6.8 and 6.1.1.4'

loop_
_geom_angle_atom_site_label_1
_geom_angle_atom_site_label_2
_geom_angle_atom_site_label_3
_geom_angle
N1 P1 C31 110.51(9)
N1 P1 C37 114.54(8)
C31 P1 C37 106.95(8)
N1 P1 C1 116.09(8)
C31 P1 C1 102.97(8)
C37 P1 C1 104.78(8)
C7 Si1 C8 112.60(14)
C7 Si1 C9 108.11(12)
C8 Si1 C9 109.71(13)
C7 Si1 C2 114.59(10)
C8 Si1 C2 107.32(11)
C9 Si1 C2 104.14(10)
C11 N1 P1 132.42(12)
C3 O2 C5 115.23(17)
C4 O4 C6 115.73(17)
C2 C1 C3 118.34(15)
C2 C1 P1 125.72(13)
C3 C1 P1 115.94(12)
C1 C2 C4 116.64(16)
C1 C2 Si1 135.16(14)
C4 C2 Si1 108.21(13)
O1 C3 O2 124.49(17)
O1 C3 C1 124.30(17)
O2 C3 C1 111.20(15)
O3 C4 O4 124.50(17)
O3 C4 C2 123.86(18)
O4 C4 C2 111.59(16)
O2 C5 H5A 109.5
O2 C5 H5B 109.5
H5A C5 H5B 109.5
O2 C5 H5C 109.5
H5A C5 H5C 109.5
H5B C5 H5C 109.5
O4 C6 H6A 109.5
O4 C6 H6B 109.5
H6A C6 H6B 109.5
O4 C6 H6C 109.5
H6A C6 H6C 109.5
H6B C6 H6C 109.5
Si1 C7 H7A 109.5
Si1 C7 H7B 109.5
H7A C7 H7B 109.5
Si1 C7 H7C 109.5
H7A C7 H7C 109.5
H7B C7 H7C 109.5
Si1 C8 H8A 109.5
Si1 C8 H8B 109.5
H8A C8 H8B 109.5
Si1 C8 H8C 109.5
H8A C8 H8C 109.5
H8B C8 H8C 109.5
Si1 C9 H9A 109.5
Si1 C9 H9B 109.5
H9A C9 H9B 109.5
Si1 C9 H9C 109.5
H9A C9 H9C 109.5
H9B C9 H9C 109.5
N1 C11 C12 120.37(15)
N1 C11 C16 120.09(16)
C12 C11 C16 119.50(16)
C13 C12 C11 119.10(17)
C13 C12 C121 120.13(17)
C11 C12 C121 120.77(16)
C14 C13 C12 121.52(19)
C14 C13 H13A 119.2
C12 C13 H13A 119.2
C15 C14 C13 119.27(19)
C15 C14 H14A 120.4
C13 C14 H14A 120.4
C14 C15 C16 121.68(18)
C14 C15 H15A 119.2
C16 C15 H15A 119.2
C15 C16 C11 118.93(17)
C15 C16 C161 120.04(17)
C11 C16 C161 121.02(17)
C36 C31 C32 119.94(18)
C36 C31 P1 120.96(15)
C32 C31 P1 119.06(15)
C33 C32 C31 119.2(2)
C33 C32 H32A 120.4
C31 C32 H32A 120.4
C34 C33 C32 120.0(2)
C34 C33 H33A 120.0
C32 C33 H33A 120.0
C35 C34 C33 120.9(2)
C35 C34 H34A 119.5
C33 C34 H34A 119.5
C34 C35 C36 119.7(3)
C34 C35 H35A 120.2
C36 C35 H35A 120.2
C35 C36 C31 120.3(2)
C35 C36 H36A 119.9
C31 C36 H36A 119.9
C42 C37 C38 118.21(16)
C42 C37 P1 123.48(14)
C38 C37 P1 118.00(13)
C39 C38 C37 120.55(18)
C39 C38 H38A 119.7
C37 C38 H38A 119.7
C40 C39 C38 120.29(19)
C40 C39 H39A 119.9
C38 C39 H39A 119.9
C41 C40 C39 119.93(19)
C41 C40 H40A 120.0
C39 C40 H40A 120.0
C40 C41 C42 120.22(19)
C40 C41 H41A 119.9
C42 C41 H41A 119.9
C41 C42 C37 120.79(18)
C41 C42 H42A 119.6
C37 C42 H42A 119.6
C12 C121 C122 110.65(17)
C12 C121 C123 112.60(17)
C122 C121 C123 110.46(18)
C12 C121 H12A 107.6
C122 C121 H12A 107.6
C123 C121 H12A 107.6
C121 C122 H12B 109.5
C121 C122 H12C 109.5
H12B C122 H12C 109.5
C121 C122 H12D 109.5
H12B C122 H12D 109.5
H12C C122 H12D 109.5
C121 C123 H12E 109.5
C121 C123 H12F 109.5
H12E C123 H12F 109.5
C121 C123 H12G 109.5
H12E C123 H12G 109.5
H12F C123 H12G 109.5
C16 C161 C162 112.72(18)
C16 C161 C163 110.91(17)
C162 C161 C163 110.47(19)
C16 C161 H16A 107.5
C162 C161 H16A 107.5
C163 C161 H16A 107.5
C161 C162 H16B 109.5
C161 C162 H16C 109.5
H16B C162 H16C 109.5
C161 C162 H16D 109.5
H16B C162 H16D 109.5
H16C C162 H16D 109.5
C161 C163 H16E 109.5
C161 C163 H16F 109.5
H16E C163 H16F 109.5
C161 C163 H16G 109.5
H16E C163 H16G 109.5
H16F C163 H16G 109.5

loop_
_geom_bond_atom_site_label_1
_geom_bond_atom_site_label_2
_geom_bond_distance
P1 N1 1.5444(15)
P1 C31 1.8052(18)
P1 C37 1.8241(18)
P1 C1 1.8497(17)
Si1 C7 1.846(3)
Si1 C8 1.854(3)
Si1 C9 1.864(2)
Si1 C2 1.9204(19)
N1 C11 1.402(2)
O1 C3 1.196(2)
O2 C3 1.334(2)
O2 C5 1.451(2)
O3 C4 1.204(2)
O4 C4 1.328(2)
O4 C6 1.460(2)
C1 C2 1.347(2)
C1 C3 1.504(2)
C2 C4 1.510(2)
C5 H5A 0.9800
C5 H5B 0.9800
C5 H5C 0.9800
C6 H6A 0.9800
C6 H6B 0.9800
C6 H6C 0.9800
C7 H7A 0.9800
C7 H7B 0.9800
C7 H7C 0.9800
C8 H8A 0.9800
C8 H8B 0.9800
C8 H8C 0.9800
C9 H9A 0.9800
C9 H9B 0.9800
C9 H9C 0.9800
C11 C12 1.411(2)
C11 C16 1.417(2)
C12 C13 1.388(3)
C12 C121 1.518(3)
C13 C14 1.385(3)
C13 H13A 0.9500
C14 C15 1.377(3)
C14 H14A 0.9500
C15 C16 1.389(3)
C15 H15A 0.9500
C16 C161 1.520(3)
C31 C36 1.389(3)
C31 C32 1.399(3)
C32 C33 1.388(3)
C32 H32A 0.9500
C33 C34 1.384(4)
C33 H33A 0.9500
C34 C35 1.374(4)
C34 H34A 0.9500
C35 C36 1.380(3)
C35 H35A 0.9500
C36 H36A 0.9500
C37 C42 1.395(2)
C37 C38 1.403(2)
C38 C39 1.385(3)
C38 H38A 0.9500
C39 C40 1.382(3)
C39 H39A 0.9500
C40 C41 1.379(3)
C40 H40A 0.9500
C41 C42 1.387(3)
C41 H41A 0.9500
C42 H42A 0.9500
C121 C122 1.526(3)
C121 C123 1.526(3)
C121 H12A 1.0000
C122 H12B 0.9800
C122 H12C 0.9800
C122 H12D 0.9800
C123 H12E 0.9800
C123 H12F 0.9800
C123 H12G 0.9800
C161 C162 1.522(3)
C161 C163 1.528(3)
C161 H16A 1.0000
C162 H16B 0.9800
C162 H16C 0.9800
C162 H16D 0.9800
C163 H16E 0.9800
C163 H16F 0.9800
C163 H16G 0.9800
